data_2224700
loop_
_publ_author_name
'Pourayoubi, Mehrdad'
'Eshtiagh-Hosseini, Hossein'
'Zargaran, Poorya'
'Divjakovic, Vladimir'

_publ_section_title
;
 Diphenyl (benzylamido)phosphate
;
_journal_coeditor_code LH2963
_journal_issue 1
_journal_name_full 'Acta Crystallographica Section E'
_journal_page_first o204
_journal_paper_doi 10.1107/S1600536809053744
_journal_volume 66
_journal_year 2010
_chemical_formula_iupac 'C19 H18 N O3 P'
_chemical_formula_moiety 'C19 H18 N O3 P'
_chemical_formula_sum 'C19 H18 N O3 P'
_chemical_formula_weight 339.31
_chemical_name_systematic
;
Diphenyl (benzylamido)phosphate
;
_space_group_IT_number 14
_symmetry_cell_setting monoclinic
_symmetry_space_group_name_Hall '-P 2ybc'
_symmetry_space_group_name_H-M 'P 1 21/c 1'
_atom_sites_solution_hydrogens geom
_atom_sites_solution_primary direct
_atom_sites_solution_secondary difmap
_audit_creation_method SHELXL-97
_cell_angle_alpha 90.00
_cell_angle_beta 115.375(6)
_cell_angle_gamma 90.00
_cell_formula_units_Z 4
_cell_length_a 10.0226(5)
_cell_length_b 19.2450(8)
_cell_length_c 10.2273(5)
_cell_measurement_reflns_used 3418
_cell_measurement_temperature 295(2)
_cell_measurement_theta_max 29.1221
_cell_measurement_theta_min 3.1802
_cell_volume 1782.37(17)
_computing_cell_refinement
;
CrysAlis Pro (Oxford Diffraction, 2009)
;
_computing_data_collection
;
CrysAlis Pro (Oxford Diffraction, 2009)
;
_computing_data_reduction
;
CrysAlis Pro (Oxford Diffraction, 2009)
;
_computing_molecular_graphics 'Mercury (Macrae et al., 2008)'
_computing_publication_material 'SHELXL97 (Sheldrick, 2008)'
_computing_structure_refinement 'SHELXL97 (Sheldrick, 2008)'
_computing_structure_solution 'SIR92 (Altomare et al., 1993)'
_diffrn_ambient_temperature 295(2)
_diffrn_detector_area_resol_mean 16.3280
_diffrn_measured_fraction_theta_full 0.997
_diffrn_measured_fraction_theta_max 0.851
_diffrn_measurement_device_type
;
Oxford Diffraction Xcalibur diffractometer with a Sapphire3 (Gemini Mo)
detector
;
_diffrn_measurement_method '\w scans'
_diffrn_radiation_monochromator graphite
_diffrn_radiation_source 'Enhance (Mo) X-ray Source'
_diffrn_radiation_type MoK\a
_diffrn_radiation_wavelength 0.71073
_diffrn_reflns_av_R_equivalents 0.0191
_diffrn_reflns_av_sigmaI/netI 0.0436
_diffrn_reflns_limit_h_max 13
_diffrn_reflns_limit_h_min -7
_diffrn_reflns_limit_k_max 24
_diffrn_reflns_limit_k_min -17
_diffrn_reflns_limit_l_max 13
_diffrn_reflns_limit_l_min -13
_diffrn_reflns_number 8248
_diffrn_reflns_theta_full 26.32
_diffrn_reflns_theta_max 29.20
_diffrn_reflns_theta_min 3.1802
_exptl_absorpt_coefficient_mu 0.170
_exptl_absorpt_correction_T_max 1.00000
_exptl_absorpt_correction_T_min 0.97699
_exptl_absorpt_correction_type multi-scan
_exptl_absorpt_process_details
;
CrysAlis (Oxford Diffraction, 2009)
;
_exptl_crystal_colour colorless
_exptl_crystal_density_diffrn 1.264
_exptl_crystal_density_method 'not measured'
_exptl_crystal_description prism
_exptl_crystal_F_000 712
_exptl_crystal_size_max 0.427
_exptl_crystal_size_mid 0.278
_exptl_crystal_size_min 0.165
_refine_diff_density_max 0.187
_refine_diff_density_min -0.307
_refine_ls_extinction_coef 0.0047(10)
_refine_ls_extinction_expression Fc^*^=kFc[1+0.001xFc^2^\l^3^/sin(2\q)]^-1/4^
_refine_ls_extinction_method 'SHELXL97 (Sheldrick, 2008)'
_refine_ls_goodness_of_fit_ref 0.907
_refine_ls_hydrogen_treatment constr
_refine_ls_matrix_type full
_refine_ls_number_parameters 218
_refine_ls_number_reflns 4105
_refine_ls_number_restraints 0
_refine_ls_restrained_S_all 0.907
_refine_ls_R_factor_all 0.0728
_refine_ls_R_factor_gt 0.0400
_refine_ls_shift/su_max 0.000
_refine_ls_shift/su_mean 0.000
_refine_ls_structure_factor_coef Fsqd
_refine_ls_weighting_details 'calc w=1/[\s^2^(Fo^2^)+(0.0573P)^2^] where P=(Fo^2^+2Fc^2^)/3'
_refine_ls_weighting_scheme calc
_refine_ls_wR_factor_gt 0.0947
_refine_ls_wR_factor_ref 0.1019
_reflns_number_gt 2568
_reflns_number_total 4105
_reflns_threshold_expression I>2\s(I)
_cod_data_source_file lh2963.cif
_cod_data_source_block I
_cod_original_cell_volume 1782.38(17)
_cod_original_sg_symbol_H-M 'P 21/c'
_cod_database_code 2224700
_cod_database_fobs_code 2224700

loop_
_symmetry_equiv_pos_as_xyz
'x, y, z'
'-x, y+1/2, -z+1/2'
'-x, -y, -z'
'x, -y-1/2, z-1/2'

loop_
_atom_site_type_symbol
_atom_site_label
_atom_site_fract_x
_atom_site_fract_y
_atom_site_fract_z
_atom_site_U_iso_or_equiv
_atom_site_adp_type
_atom_site_calc_flag
_atom_site_refinement_flags
_atom_site_occupancy
_atom_site_disorder_assembly
_atom_site_disorder_group
P P 0.97981(4) 0.22655(2) 0.06013(4) 0.04171(14) Uani d . 1 . .
O O1 0.87224(12) 0.16886(6) -0.04116(11) 0.0509(3) Uani d . 1 . .
O O2 1.13289(12) 0.18955(6) 0.09457(11) 0.0514(3) Uani d . 1 . .
O O3 0.95622(13) 0.24405(6) 0.18721(10) 0.0563(3) Uani d . 1 . .
N N 0.97260(16) 0.29192(7) -0.03860(13) 0.0491(4) Uani d . 1 . .
H H 0.9660 0.2836 -0.1238 0.059 Uiso calc R 1 . .
C C17 1.2659(3) 0.00509(17) 0.3197(5) 0.1137(12) Uani d . 1 . .
H H17 1.2997 -0.0363 0.3701 0.136 Uiso calc R 1 . .
C C2 0.84557(18) 0.40475(9) -0.10133(16) 0.0458(4) Uani d . 1 . .
C C1 0.97616(19) 0.36437(9) 0.00303(17) 0.0507(4) Uani d . 1 . .
H H1A 1.0661 0.3856 0.0084 0.061 Uiso calc R 1 . .
H H1B 0.9782 0.3667 0.0986 0.061 Uiso calc R 1 . .
C C8 0.71826(18) 0.17787(9) -0.09973(17) 0.0490(4) Uani d . 1 . .
C C14 1.17229(17) 0.12655(9) 0.17145(18) 0.0495(4) Uani d . 1 . .
C C13 0.6460(2) 0.20013(13) -0.2392(2) 0.0841(7) Uani d . 1 . .
H H13 0.6973 0.2108 -0.2939 0.101 Uiso calc R 1 . .
C C3 0.7036(2) 0.38616(11) -0.1264(2) 0.0617(5) Uani d . 1 . .
H H3 0.6885 0.3474 -0.0802 0.074 Uiso calc R 1 . .
C C7 0.8641(2) 0.46219(10) -0.17277(18) 0.0576(5) Uani d . 1 . .
H H7 0.9585 0.4753 -0.1589 0.069 Uiso calc R 1 . .
C C9 0.6453(2) 0.16092(11) -0.0180(2) 0.0638(5) Uani d . 1 . .
H H9 0.6972 0.1456 0.0768 0.077 Uiso calc R 1 . .
C C15 1.2344(2) 0.12743(12) 0.3197(2) 0.0668(5) Uani d . 1 . .
H H15 1.2451 0.1690 0.3697 0.080 Uiso calc R 1 . .
C C5 0.6047(2) 0.48142(13) -0.2871(2) 0.0779(6) Uani d . 1 . .
H H5 0.5239 0.5074 -0.3487 0.094 Uiso calc R 1 . .
C C19 1.1552(2) 0.06622(12) 0.0974(2) 0.0756(6) Uani d . 1 . .
H H19 1.1122 0.0662 -0.0032 0.091 Uiso calc R 1 . .
C C6 0.7436(2) 0.50035(11) -0.2647(2) 0.0735(6) Uani d . 1 . .
H H6 0.7576 0.5392 -0.3116 0.088 Uiso calc R 1 . .
C C10 0.4937(2) 0.16685(13) -0.0781(3) 0.0870(7) Uani d . 1 . .
H H10 0.4423 0.1553 -0.0240 0.104 Uiso calc R 1 . .
C C18 1.2022(3) 0.00495(13) 0.1733(5) 0.1065(10) Uani d . 1 . .
H H18 1.1901 -0.0367 0.1234 0.128 Uiso calc R 1 . .
C C4 0.5843(2) 0.42419(14) -0.2187(2) 0.0765(6) Uani d . 1 . .
H H4 0.4893 0.4109 -0.2347 0.092 Uiso calc R 1 . .
C C16 1.2806(3) 0.06559(18) 0.3931(3) 0.0959(9) Uani d . 1 . .
H H16 1.3221 0.0652 0.4937 0.115 Uiso calc R 1 . .
C C11 0.4196(3) 0.18955(14) -0.2160(4) 0.1061(10) Uani d . 1 . .
H H11 0.3173 0.1937 -0.2562 0.127 Uiso calc R 1 . .
C C12 0.4943(3) 0.20642(15) -0.2968(3) 0.1170(11) Uani d . 1 . .
H H12 0.4423 0.2222 -0.3912 0.140 Uiso calc R 1 . .

loop_
_atom_site_aniso_label
_atom_site_aniso_U_11
_atom_site_aniso_U_22
_atom_site_aniso_U_33
_atom_site_aniso_U_12
_atom_site_aniso_U_13
_atom_site_aniso_U_23
P 0.0509(2) 0.0414(3) 0.0336(2) 0.0017(2) 0.01886(17) 0.0016(2)
O1 0.0523(7) 0.0403(7) 0.0545(6) 0.0012(5) 0.0175(5) -0.0030(5)
O2 0.0500(6) 0.0496(8) 0.0554(6) 0.0035(6) 0.0234(5) 0.0076(6)
O3 0.0751(8) 0.0621(9) 0.0367(6) 0.0050(7) 0.0287(5) 0.0045(6)
N 0.0775(9) 0.0403(9) 0.0341(6) 0.0033(7) 0.0283(6) -0.0005(6)
C17 0.0716(17) 0.080(2) 0.198(4) 0.0297(16) 0.067(2) 0.068(3)
C2 0.0540(9) 0.0409(10) 0.0455(8) -0.0013(8) 0.0242(7) -0.0057(8)
C1 0.0614(10) 0.0417(11) 0.0466(9) -0.0041(9) 0.0210(8) -0.0025(8)
C8 0.0525(10) 0.0325(10) 0.0494(9) -0.0007(8) 0.0097(8) -0.0013(8)
C14 0.0388(8) 0.0452(11) 0.0628(11) 0.0030(8) 0.0202(8) 0.0040(9)
C13 0.0884(16) 0.0824(17) 0.0522(11) -0.0214(13) 0.0022(10) 0.0109(11)
C3 0.0655(12) 0.0597(13) 0.0704(11) -0.0050(10) 0.0390(10) 0.0001(10)
C7 0.0605(11) 0.0512(12) 0.0630(11) -0.0032(10) 0.0282(9) 0.0037(10)
C9 0.0561(11) 0.0623(14) 0.0643(10) -0.0019(10) 0.0177(9) -0.0007(10)
C15 0.0664(11) 0.0729(15) 0.0637(11) 0.0193(11) 0.0305(9) 0.0141(11)
C5 0.0683(14) 0.0810(18) 0.0751(14) 0.0245(13) 0.0216(11) 0.0064(13)
C19 0.0555(11) 0.0584(15) 0.0963(15) 0.0033(11) 0.0167(10) -0.0175(13)
C6 0.0884(16) 0.0574(14) 0.0726(13) 0.0109(12) 0.0325(12) 0.0164(11)
C10 0.0579(13) 0.0773(18) 0.1166(18) -0.0056(12) 0.0286(13) -0.0169(15)
C18 0.0680(15) 0.0452(16) 0.190(3) 0.0061(13) 0.0401(19) -0.005(2)
C4 0.0524(11) 0.0902(18) 0.0894(14) 0.0068(12) 0.0326(11) -0.0006(14)
C16 0.0857(16) 0.116(2) 0.0997(17) 0.0436(17) 0.0529(14) 0.0563(19)
C11 0.0530(13) 0.0567(16) 0.153(3) -0.0022(12) -0.0092(16) 0.0056(17)
C12 0.093(2) 0.090(2) 0.0937(18) -0.0231(16) -0.0313(15) 0.0330(15)

loop_
_atom_type_symbol
_atom_type_description
_atom_type_scat_dispersion_real
_atom_type_scat_dispersion_imag
_atom_type_scat_source
C C 0.0033 0.0016 'International Tables Vol C Tables 4.2.6.8 and 6.1.1.4'
H H 0.0000 0.0000 'International Tables Vol C Tables 4.2.6.8 and 6.1.1.4'
N N 0.0061 0.0033 'International Tables Vol C Tables 4.2.6.8 and 6.1.1.4'
O O 0.0106 0.0060 'International Tables Vol C Tables 4.2.6.8 and 6.1.1.4'
P P 0.1023 0.0942 'International Tables Vol C Tables 4.2.6.8 and 6.1.1.4'

loop_
_geom_angle_atom_site_label_1
_geom_angle_atom_site_label_2
_geom_angle_atom_site_label_3
_geom_angle_site_symmetry_1
_geom_angle_site_symmetry_3
_geom_angle
_geom_angle_publ_flag
O3 P O1 . . 114.84(7) ?
O3 P O2 . . 114.62(6) ?
O1 P O2 . . 98.80(6) ?
O3 P N . . 113.69(7) ?
O1 P N . . 107.77(6) ?
O2 P N . . 105.75(7) ?
C8 O1 P . . 120.47(10) ?
C14 O2 P . . 121.58(10) ?
C1 N P . . 125.61(10) ?
C1 N H . . 117.2 ?
P N H . . 117.2 ?
C18 C17 C16 . . 120.1(3) ?
C18 C17 H17 . . 120.0 ?
C16 C17 H17 . . 120.0 ?
C3 C2 C7 . . 118.08(17) ?
C3 C2 C1 . . 120.83(16) ?
C7 C2 C1 . . 121.08(16) ?
N C1 C2 . . 112.54(13) ?
N C1 H1A . . 109.1 ?
C2 C1 H1A . . 109.1 ?
N C1 H1B . . 109.1 ?
C2 C1 H1B . . 109.1 ?
H1A C1 H1B . . 107.8 ?
C13 C8 C9 . . 122.16(18) ?
C13 C8 O1 . . 118.58(17) ?
C9 C8 O1 . . 119.17(15) ?
C19 C14 C15 . . 121.14(19) ?
C19 C14 O2 . . 119.20(16) ?
C15 C14 O2 . . 119.57(17) ?
C8 C13 C12 . . 117.9(2) ?
C8 C13 H13 . . 121.0 ?
C12 C13 H13 . . 121.0 ?
C4 C3 C2 . . 120.91(19) ?
C4 C3 H3 . . 119.5 ?
C2 C3 H3 . . 119.5 ?
C2 C7 C6 . . 120.63(18) ?
C2 C7 H7 . . 119.7 ?
C6 C7 H7 . . 119.7 ?
C8 C9 C10 . . 119.0(2) ?
C8 C9 H9 . . 120.5 ?
C10 C9 H9 . . 120.5 ?
C14 C15 C16 . . 118.7(2) ?
C14 C15 H15 . . 120.7 ?
C16 C15 H15 . . 120.7 ?
C6 C5 C4 . . 119.8(2) ?
C6 C5 H5 . . 120.1 ?
C4 C5 H5 . . 120.1 ?
C14 C19 C18 . . 119.2(2) ?
C14 C19 H19 . . 120.4 ?
C18 C19 H19 . . 120.4 ?
C5 C6 C7 . . 120.3(2) ?
C5 C6 H6 . . 119.8 ?
C7 C6 H6 . . 119.8 ?
C11 C10 C9 . . 119.9(2) ?
C11 C10 H10 . . 120.1 ?
C9 C10 H10 . . 120.1 ?
C17 C18 C19 . . 120.4(3) ?
C17 C18 H18 . . 119.8 ?
C19 C18 H18 . . 119.8 ?
C5 C4 C3 . . 120.2(2) ?
C5 C4 H4 . . 119.9 ?
C3 C4 H4 . . 119.9 ?
C17 C16 C15 . . 120.5(3) ?
C17 C16 H16 . . 119.7 ?
C15 C16 H16 . . 119.7 ?
C10 C11 C12 . . 120.5(2) ?
C10 C11 H11 . . 119.8 ?
C12 C11 H11 . . 119.8 ?
C11 C12 C13 . . 120.5(2) ?
C11 C12 H12 . . 119.7 ?
C13 C12 H12 . . 119.7 ?

loop_
_geom_bond_atom_site_label_1
_geom_bond_atom_site_label_2
_geom_bond_site_symmetry_2
_geom_bond_distance
_geom_bond_publ_flag
P O3 . 1.4567(10) ?
P O1 . 1.5844(12) ?
P O2 . 1.5880(12) ?
P N . 1.5952(14) ?
O1 C8 . 1.4065(19) ?
O2 C14 . 1.406(2) ?
N C1 . 1.454(2) ?
N H . 0.8600 ?
C17 C18 . 1.353(4) ?
C17 C16 . 1.359(4) ?
C17 H17 . 0.9300 ?
C2 C3 . 1.381(2) ?
C2 C7 . 1.381(2) ?
C2 C1 . 1.503(2) ?
C1 H1A . 0.9700 ?
C1 H1B . 0.9700 ?
C8 C13 . 1.363(2) ?
C8 C9 . 1.365(3) ?
C14 C19 . 1.356(3) ?
C14 C15 . 1.370(2) ?
C13 C12 . 1.381(3) ?
C13 H13 . 0.9300 ?
C3 C4 . 1.375(3) ?
C3 H3 . 0.9300 ?
C7 C6 . 1.381(3) ?
C7 H7 . 0.9300 ?
C9 C10 . 1.379(3) ?
C9 H9 . 0.9300 ?
C15 C16 . 1.377(3) ?
C15 H15 . 0.9300 ?
C5 C6 . 1.360(3) ?
C5 C4 . 1.366(3) ?
C5 H5 . 0.9300 ?
C19 C18 . 1.379(4) ?
C19 H19 . 0.9300 ?
C6 H6 . 0.9300 ?
C10 C11 . 1.355(4) ?
C10 H10 . 0.9300 ?
C18 H18 . 0.9300 ?
C4 H4 . 0.9300 ?
C16 H16 . 0.9300 ?
C11 C12 . 1.370(4) ?
C11 H11 . 0.9300 ?
C12 H12 . 0.9300 ?

loop_
_geom_hbond_atom_site_label_D
_geom_hbond_atom_site_label_H
_geom_hbond_atom_site_label_A
_geom_hbond_site_symmetry_A
_geom_hbond_distance_DH
_geom_hbond_distance_HA
_geom_hbond_distance_DA
_geom_hbond_angle_DHA
N H O3 4_565 0.86 1.97 2.8241(15) 174.9

loop_
_geom_torsion_atom_site_label_1
_geom_torsion_atom_site_label_2
_geom_torsion_atom_site_label_3
_geom_torsion_atom_site_label_4
_geom_torsion_site_symmetry_1
_geom_torsion_site_symmetry_2
_geom_torsion_site_symmetry_3
_geom_torsion_site_symmetry_4
_geom_torsion
_geom_torsion_publ_flag
O3 P O1 C8 . . . . 56.68(13) ?
O2 P O1 C8 . . . . 179.11(11) ?
N P O1 C8 . . . . -71.14(13) ?
O3 P O2 C14 . . . . 58.59(14) ?
O1 P O2 C14 . . . . -63.99(12) ?
N P O2 C14 . . . . -175.37(11) ?
O3 P N C1 . . . . 13.52(17) ?
O1 P N C1 . . . . 142.00(14) ?
O2 P N C1 . . . . -113.09(14) ?
P N C1 C2 . . . . -124.33(14) ?
C3 C2 C1 N . . . . 60.3(2) ?
C7 C2 C1 N . . . . -120.96(17) ?
P O1 C8 C13 . . . . 99.80(18) ?
P O1 C8 C9 . . . . -83.34(19) ?
P O2 C14 C19 . . . . 99.71(17) ?
P O2 C14 C15 . . . . -83.73(17) ?
C9 C8 C13 C12 . . . . 1.0(3) ?
O1 C8 C13 C12 . . . . 177.8(2) ?
C7 C2 C3 C4 . . . . -0.7(3) ?
C1 C2 C3 C4 . . . . 178.17(17) ?
C3 C2 C7 C6 . . . . 1.0(3) ?
C1 C2 C7 C6 . . . . -177.78(16) ?
C13 C8 C9 C10 . . . . -0.4(3) ?
O1 C8 C9 C10 . . . . -177.10(18) ?
C19 C14 C15 C16 . . . . 0.5(3) ?
O2 C14 C15 C16 . . . . -176.02(16) ?
C15 C14 C19 C18 . . . . -0.5(3) ?
O2 C14 C19 C18 . . . . 176.05(17) ?
C4 C5 C6 C7 . . . . -0.3(3) ?
C2 C7 C6 C5 . . . . -0.6(3) ?
C8 C9 C10 C11 . . . . -0.3(4) ?
C16 C17 C18 C19 . . . . 1.7(4) ?
C14 C19 C18 C17 . . . . -0.6(3) ?
C6 C5 C4 C3 . . . . 0.7(3) ?
C2 C3 C4 C5 . . . . -0.2(3) ?
C18 C17 C16 C15 . . . . -1.7(4) ?
C14 C15 C16 C17 . . . . 0.6(3) ?
C9 C10 C11 C12 . . . . 0.3(4) ?
C10 C11 C12 C13 . . . . 0.4(4) ?
C8 C13 C12 C11 . . . . -1.1(4) ?

loop_
_cod_related_entry_id
_cod_related_entry_database
_cod_related_entry_code
1 ChemSpider 369288
